data_7032727
loop_
_publ_author_name
'Fomina, Irina'
'Dobrokhotova, Zhanna'
'Ilyukhin, Andrey Borisovich'
'Zhilov, Valery'
'Bogomyakov, Artem Stepanovich'
'Antoshkov, Andrey'
'Zavorotnii, Yurii S.'
'Gerasimova, Vasilisa'
'Novotortsev, Vladimir M.'
'Eremenko, Igor Leonidovich'

_publ_section_title
;
 Heterodinuclear (Sm, Tb) lanthanide pivalates with heterocyclic N-donors:
 synthesis, structure, thermal behavior, magnetic and photoluminescence
 properties
;
_journal_name_full 'Dalton Trans.'
_journal_paper_doi 10.1039/C4DT02590C
_journal_year 2014
_chemical_formula_moiety 'C78 H86 N4 O12 Sm Tb, 2(C2 H6 O)'
_chemical_formula_sum 'C82 H98 N4 O14 Sm Tb'
_chemical_formula_weight 1672.91
_chemical_name_systematic
;
 ?
;
_space_group_IT_number 15
_symmetry_cell_setting monoclinic
_symmetry_Int_Tables_number 15
_symmetry_space_group_name_Hall '-C 2yc'
_symmetry_space_group_name_H-M 'C 1 2/c 1'
_atom_sites_solution_hydrogens mixed
_audit_creation_date 2014-09-26T19:48:21-00:00
_audit_creation_method 'WinGX routine CIF_UPDATE'
_cell_angle_alpha 90
_cell_angle_beta 106.894(4)
_cell_angle_gamma 90
_cell_formula_units_Z 4
_cell_length_a 30.978(6)
_cell_length_b 14.701(3)
_cell_length_c 18.594(3)
_cell_measurement_reflns_used 3504
_cell_measurement_temperature 173(2)
_cell_measurement_theta_max 21.65
_cell_measurement_theta_min 2.29
_cell_volume 8102(3)
_computing_cell_refinement 'Bruker SAINT'
_computing_data_collection 'Bruker APEX2'
_computing_data_reduction 'Bruker SAINT'
_computing_molecular_graphics 'Bruker SHELXTL'
_computing_publication_material 'Bruker SHELXTL'
_computing_structure_refinement 'SHELXL-2013 (Sheldrick, 2013)'
_computing_structure_solution 'SHELXS-97 (Sheldrick, 2008)'
_diffrn_ambient_temperature 173(2)
_diffrn_measured_fraction_theta_full 0.999
_diffrn_measured_fraction_theta_max 0.999
_diffrn_measurement_device_type 'Bruker APEX-II CCD'
_diffrn_measurement_method '\f and \w scans'
_diffrn_radiation_monochromator graphite
_diffrn_radiation_type MoK\a
_diffrn_radiation_wavelength 0.71073
_diffrn_reflns_av_R_equivalents 0.1031
_diffrn_reflns_Laue_measured_fraction_full 0.999
_diffrn_reflns_Laue_measured_fraction_max 0.999
_diffrn_reflns_limit_h_max 38
_diffrn_reflns_limit_h_min -38
_diffrn_reflns_limit_k_max 18
_diffrn_reflns_limit_k_min -17
_diffrn_reflns_limit_l_max 19
_diffrn_reflns_limit_l_min -22
_diffrn_reflns_number 26072
_diffrn_reflns_point_group_measured_fraction_full 0.999
_diffrn_reflns_point_group_measured_fraction_max 0.999
_diffrn_reflns_theta_full 25.242
_diffrn_reflns_theta_max 25.995
_diffrn_reflns_theta_min 2.592
_diffrn_standards_number 0
_exptl_absorpt_coefficient_mu 1.646
_exptl_absorpt_correction_T_max 0.7456
_exptl_absorpt_correction_T_min 0.5688
_exptl_absorpt_correction_type multi-scan
_exptl_absorpt_process_details 'SADABS (Sheldrick, 2003)'
_exptl_crystal_colour colourless
_exptl_crystal_density_diffrn 1.371
_exptl_crystal_description block
_exptl_crystal_F_000 3428
_exptl_crystal_size_max 0.13
_exptl_crystal_size_mid 0.09
_exptl_crystal_size_min 0.07
_refine_diff_density_max 1.92
_refine_diff_density_min -2.123
_refine_diff_density_rms 0.136
_refine_ls_extinction_method none
_refine_ls_goodness_of_fit_ref 1.127
_refine_ls_hydrogen_treatment constr
_refine_ls_matrix_type full
_refine_ls_number_parameters 494
_refine_ls_number_reflns 7947
_refine_ls_number_restraints 54
_refine_ls_restrained_S_all 1.126
_refine_ls_R_factor_all 0.1221
_refine_ls_R_factor_gt 0.0729
_refine_ls_shift/su_max 0
_refine_ls_shift/su_mean 0
_refine_ls_structure_factor_coef Fsqd
_refine_ls_weighting_details 'w=1/[\s^2^(Fo^2^)+(0.1000P)^2^] where P=(Fo^2^+2Fc^2^)/3'
_refine_ls_weighting_scheme calc
_refine_ls_wR_factor_gt 0.1826
_refine_ls_wR_factor_ref 0.2058
_reflns_number_gt 5195
_reflns_number_total 7947
_reflns_threshold_expression 'I > 2\s(I)'
_cod_data_source_file c4dt02590c2.cif
_cod_data_source_block 2b.2EtOH
_cod_original_sg_symbol_H-M 'C 2/c'
_cod_database_code 7032727
_shelx_estimated_absorpt_t_min 0.815
_shelx_estimated_absorpt_t_max 0.893

loop_
_symmetry_equiv_pos_as_xyz
'x, y, z'
'-x, y, -z+1/2'
'x+1/2, y+1/2, z'
'-x+1/2, y+1/2, -z+1/2'
'-x, -y, -z'
'x, -y, z-1/2'
'-x+1/2, -y+1/2, -z'
'x+1/2, -y+1/2, z-1/2'

loop_
_atom_site_label
_atom_site_type_symbol
_atom_site_fract_x
_atom_site_fract_y
_atom_site_fract_z
_atom_site_U_iso_or_equiv
_atom_site_adp_type
_atom_site_occupancy
_atom_site_calc_flag
_atom_site_disorder_assembly
_atom_site_disorder_group
Sm1 Sm -0.06561(2) 0.31613(3) 0.26716(2) 0.02982(18) Uani 0.5 d . .
Tb1 Tb -0.06561(2) 0.31613(3) 0.26716(2) 0.02982(18) Uani 0.5 d . .
O1 O -0.0177(2) 0.4292(4) 0.3449(3) 0.0391(17) Uani 1 d . .
O2 O 0.0464(2) 0.4111(4) 0.3159(3) 0.0354(16) Uani 1 d . .
O3 O -0.0663(3) 0.2092(4) 0.1692(4) 0.0439(19) Uani 1 d . .
O4 O 0.0054(2) 0.2292(5) 0.1735(4) 0.0453(19) Uani 1 d . .
O5 O -0.1155(3) 0.2028(5) 0.2961(4) 0.050(2) Uani 1 d . .
O6 O -0.0825(3) 0.2966(4) 0.3877(4) 0.0436(18) Uani 1 d . .
N1 N -0.1411(3) 0.3519(5) 0.1528(4) 0.0302(18) Uani 1 d . .
N2 N -0.1185(3) 0.4469(5) 0.2816(4) 0.0324(18) Uani 1 d . .
C1 C 0.0211(3) 0.4554(6) 0.3461(4) 0.025(2) Uani 1 d . .
C2 C 0.0397(3) 0.5433(6) 0.3868(5) 0.034(2) Uani 1 d . .
C3 C 0.0783(4) 0.5131(7) 0.4567(5) 0.046(3) Uani 1 d . .
H3A H 0.0911 0.5666 0.4868 0.068 Uiso 1 calc . .
H3B H 0.1018 0.4823 0.4403 0.068 Uiso 1 calc . .
H3C H 0.0662 0.4713 0.4872 0.068 Uiso 1 calc . .
C4 C 0.0045(4) 0.5952(7) 0.4109(7) 0.059(3) Uani 1 d . .
H4A H -0.0212 0.6081 0.3669 0.089 Uiso 1 calc . .
H4B H 0.0173 0.6526 0.4345 0.089 Uiso 1 calc . .
H4C H -0.0057 0.5588 0.447 0.089 Uiso 1 calc . .
C5 C 0.0593(4) 0.6013(7) 0.3363(6) 0.047(3) Uani 1 d . .
H5A H 0.0351 0.6196 0.2917 0.071 Uiso 1 calc . .
H5B H 0.0819 0.5661 0.3208 0.071 Uiso 1 calc . .
H5C H 0.0734 0.6556 0.3637 0.071 Uiso 1 calc . .
C6 C -0.0345(4) 0.1991(6) 0.1440(6) 0.040(3) Uani 1 d . .
C7 C -0.0416(4) 0.1517(9) 0.0671(8) 0.065(4) Uani 1 d . .
C8A C -0.0342(16) 0.204(3) 0.015(3) 0.124(18) Uani 0.5 d A 1
H8AA H -0.0061 0.185 0.0047 0.186 Uiso 0.5 calc A 1
H8AB H -0.0317 0.2672 0.0313 0.186 Uiso 0.5 calc A 1
H8AC H -0.0593 0.1976 -0.0316 0.186 Uiso 0.5 calc A 1
C9A C -0.0072(13) 0.074(2) 0.089(2) 0.099(12) Uani 0.5 d A 1
H9AA H -0.014 0.0365 0.1276 0.149 Uiso 0.5 calc A 1
H9AB H 0.0232 0.0997 0.1082 0.149 Uiso 0.5 calc A 1
H9AC H -0.0088 0.0369 0.0444 0.149 Uiso 0.5 calc A 1
C10A C -0.0897(11) 0.101(2) 0.042(2) 0.041(8) Uani 0.5 d A 1
H10A H -0.088 0.0445 0.071 0.062 Uiso 0.5 calc A 1
H10B H -0.0976 0.0859 -0.0118 0.062 Uiso 0.5 calc A 1
H10C H -0.1129 0.1405 0.0511 0.062 Uiso 0.5 calc A 1
C8B C -0.0545(9) 0.2405(17) 0.0087(12) 0.043(6) Uani 0.5 d A 2
H8BA H -0.0277 0.2789 0.0155 0.065 Uiso 0.5 calc A 2
H8BB H -0.0785 0.276 0.0198 0.065 Uiso 0.5 calc A 2
H8BC H -0.0647 0.2187 -0.0433 0.065 Uiso 0.5 calc A 2
C9B C 0.0022(9) 0.121(2) 0.0486(16) 0.069(8) Uani 0.5 d A 2
H9BA H 0.0146 0.0669 0.0788 0.104 Uiso 0.5 calc A 2
H9BB H 0.0244 0.1699 0.0603 0.104 Uiso 0.5 calc A 2
H9BC H -0.0051 0.1053 -0.0049 0.104 Uiso 0.5 calc A 2
C10B C -0.0739(13) 0.082(3) 0.052(3) 0.073(14) Uani 0.5 d A 2
H10D H -0.0633 0.0322 0.0876 0.109 Uiso 0.5 calc A 2
H10E H -0.0785 0.0599 0.0006 0.109 Uiso 0.5 calc A 2
H10F H -0.1024 0.1059 0.0571 0.109 Uiso 0.5 calc A 2
C11 C -0.1093(3) 0.2311(6) 0.3629(5) 0.034(2) Uani 1 d . .
C12 C -0.1365(4) 0.1929(6) 0.4134(6) 0.044(3) Uani 1 d . .
C13 C -0.1053(6) 0.1810(9) 0.4937(7) 0.088(5) Uani 1 d B 1
H13A H -0.1224 0.1543 0.5253 0.133 Uiso 1 calc B 1
H13B H -0.0934 0.2404 0.514 0.133 Uiso 1 calc B 1
H13C H -0.0802 0.1407 0.493 0.133 Uiso 1 calc B 1
C14 C -0.1740(5) 0.2589(8) 0.4106(9) 0.080(5) Uani 1 d C 1
H14A H -0.1885 0.2767 0.3584 0.12 Uiso 1 calc C 1
H14B H -0.1616 0.3131 0.4402 0.12 Uiso 1 calc C 1
H14C H -0.1962 0.2302 0.4315 0.12 Uiso 1 calc C 1
C15 C -0.1569(4) 0.1001(7) 0.3840(7) 0.061(3) Uani 1 d D 1
H15A H -0.1718 0.1041 0.3298 0.091 Uiso 1 calc D 1
H15B H -0.179 0.0825 0.4098 0.091 Uiso 1 calc D 1
H15C H -0.1329 0.0543 0.3935 0.091 Uiso 1 calc D 1
C16 C -0.1521(3) 0.3035(6) 0.0892(5) 0.033(2) Uani 1 d . .
H16A H -0.1375 0.2469 0.0881 0.04 Uiso 1 calc . .
C17 C -0.1848(3) 0.3341(6) 0.0237(5) 0.036(2) Uani 1 d . .
H17A H -0.1922 0.2968 -0.0199 0.043 Uiso 1 calc . .
C18 C -0.2056(3) 0.4154(6) 0.0218(5) 0.035(2) Uani 1 d . .
C19 C -0.1942(3) 0.4686(6) 0.0896(4) 0.026(2) Uani 1 d . .
C20 C -0.2153(3) 0.5535(6) 0.0947(5) 0.031(2) Uani 1 d . .
H20A H -0.2362 0.5785 0.0512 0.037 Uiso 1 calc . .
C21 C -0.2059(3) 0.5989(6) 0.1605(5) 0.036(2) Uani 1 d . .
H21A H -0.2209 0.6548 0.1625 0.043 Uiso 1 calc . .
C22 C -0.1739(3) 0.5654(6) 0.2278(5) 0.030(2) Uani 1 d . .
C23 C -0.1627(3) 0.6108(6) 0.2981(5) 0.035(2) Uani 1 d . .
C24 C -0.1299(3) 0.5728(6) 0.3566(5) 0.038(3) Uani 1 d . .
H24A H -0.1216 0.6015 0.4044 0.046 Uiso 1 calc . .
C25 C -0.1087(3) 0.4926(7) 0.3464(5) 0.039(3) Uani 1 d . .
H25A H -0.0858 0.469 0.3879 0.047 Uiso 1 calc . .
C26 C -0.1512(3) 0.4833(6) 0.2224(5) 0.027(2) Uani 1 d . .
C27 C -0.1628(3) 0.4328(6) 0.1523(5) 0.032(2) Uani 1 d . .
C28 C -0.2399(3) 0.4483(6) -0.0473(5) 0.033(2) Uani 1 d . .
C29 C -0.2812(3) 0.4040(7) -0.0730(5) 0.040(3) Uani 1 d . .
H29A H -0.2875 0.353 -0.0463 0.048 Uiso 1 calc . .
C30 C -0.3132(4) 0.4341(8) -0.1375(6) 0.056(3) Uani 1 d . .
H30A H -0.3415 0.4041 -0.1546 0.067 Uiso 1 calc . .
C31 C -0.3040(4) 0.5069(8) -0.1765(6) 0.052(3) Uani 1 d . .
H31A H -0.3262 0.5277 -0.2201 0.063 Uiso 1 calc . .
C32 C -0.2634(5) 0.5497(8) -0.1535(6) 0.070(4) Uani 1 d . .
H32A H -0.257 0.5992 -0.1816 0.084 Uiso 1 calc . .
C33 C -0.2308(4) 0.5198(8) -0.0873(6) 0.057(3) Uani 1 d . .
H33A H -0.2024 0.5497 -0.0706 0.068 Uiso 1 calc . .
C34 C -0.1853(3) 0.6956(6) 0.3103(5) 0.034(2) Uani 1 d . .
C35 C -0.1594(4) 0.7713(6) 0.3392(5) 0.042(3) Uani 1 d . .
H35A H -0.1276 0.7691 0.3494 0.051 Uiso 1 calc . .
C36 C -0.1802(5) 0.8503(8) 0.3530(6) 0.060(4) Uani 1 d . .
H36A H -0.162 0.9017 0.3726 0.072 Uiso 1 calc . .
C37 C -0.2251(5) 0.8566(8) 0.3396(6) 0.060(4) Uani 1 d . .
H37A H -0.2385 0.9122 0.348 0.072 Uiso 1 calc . .
C38 C -0.2516(4) 0.7801(8) 0.3132(6) 0.047(3) Uani 1 d . .
H38A H -0.2833 0.7822 0.3061 0.056 Uiso 1 calc . .
C39 C -0.2320(4) 0.7016(7) 0.2973(5) 0.042(3) Uani 1 d . .
H39A H -0.2504 0.6507 0.2771 0.05 Uiso 1 calc . .
O7 O -0.0928(4) 0.0020(8) 0.2949(7) 0.117(4) Uani 1 d . .
H7A H -0.0997 0.0614 0.2952 0.141 Uiso 1 d . .
C40 C -0.0622(8) -0.0233(17) 0.2511(14) 0.169(10) Uani 1 d . .
H40A H -0.0312 -0.0023 0.2765 0.202 Uiso 1 calc . .
H40B H -0.0723 0.004 0.2003 0.202 Uiso 1 calc . .
C41 C -0.0641(9) -0.1320(16) 0.2461(16) 0.214(13) Uani 1 d . .
H41A H -0.0461 -0.153 0.2139 0.321 Uiso 1 calc . .
H41B H -0.0955 -0.1517 0.2247 0.321 Uiso 1 calc . .
H41C H -0.0519 -0.1578 0.2965 0.321 Uiso 1 calc . .

loop_
_atom_site_aniso_label
_atom_site_aniso_U_11
_atom_site_aniso_U_22
_atom_site_aniso_U_33
_atom_site_aniso_U_23
_atom_site_aniso_U_13
_atom_site_aniso_U_12
Sm1 0.0365(3) 0.0212(3) 0.0221(3) 0.0011(2) -0.00661(18) -0.0044(2)
Tb1 0.0365(3) 0.0212(3) 0.0221(3) 0.0011(2) -0.00661(18) -0.0044(2)
O1 0.045(5) 0.028(4) 0.035(4) -0.007(3) -0.003(3) 0.003(3)
O2 0.038(4) 0.030(4) 0.031(4) -0.006(3) -0.001(3) -0.002(3)
O3 0.054(5) 0.027(4) 0.035(4) -0.005(3) -0.011(4) -0.003(3)
O4 0.048(5) 0.036(4) 0.036(4) -0.001(3) -0.013(3) -0.013(4)
O5 0.067(5) 0.042(4) 0.031(4) -0.007(3) -0.001(4) -0.014(4)
O6 0.059(5) 0.029(4) 0.032(4) 0.001(3) -0.004(3) -0.008(3)
N1 0.028(4) 0.032(4) 0.025(4) 0.004(3) -0.001(3) -0.003(4)
N2 0.038(5) 0.036(5) 0.018(4) 0.001(3) -0.001(3) 0.001(4)
C1 0.028(5) 0.031(5) 0.013(4) -0.002(4) -0.001(4) 0.009(4)
C2 0.040(6) 0.025(5) 0.031(5) -0.005(4) -0.002(4) -0.005(4)
C3 0.052(7) 0.051(7) 0.027(5) -0.010(5) 0.000(5) -0.014(6)
C4 0.066(8) 0.037(6) 0.079(9) -0.035(6) 0.027(7) -0.010(6)
C5 0.060(8) 0.030(6) 0.045(7) -0.011(5) 0.005(6) -0.011(5)
C6 0.057(8) 0.013(5) 0.036(6) 0.002(4) -0.006(5) 0.009(5)
C7 0.057(9) 0.060(8) 0.060(9) -0.034(7) -0.012(7) -0.003(7)
C8A 0.12(3) 0.15(3) 0.11(3) -0.03(2) 0.04(2) 0.03(2)
C9A 0.12(3) 0.07(2) 0.11(2) -0.042(17) 0.03(2) 0.020(19)
C10A 0.042(19) 0.034(17) 0.034(14) -0.022(12) -0.010(13) 0.002(13)
C8B 0.063(16) 0.056(15) 0.010(9) -0.001(9) 0.009(10) -0.006(12)
C9B 0.053(16) 0.077(19) 0.061(17) -0.035(15) -0.009(13) 0.003(14)
C10B 0.06(3) 0.041(19) 0.09(2) -0.006(15) -0.021(19) 0.008(18)
C11 0.039(6) 0.019(5) 0.031(6) 0.004(4) -0.008(4) -0.002(4)
C12 0.061(7) 0.024(5) 0.039(6) 0.001(4) 0.001(5) -0.002(5)
C13 0.132(14) 0.080(11) 0.041(8) 0.017(7) 0.008(8) -0.006(10)
C14 0.109(12) 0.041(8) 0.115(12) 0.020(7) 0.071(10) 0.014(8)
C15 0.082(10) 0.031(6) 0.071(8) -0.012(6) 0.024(7) -0.020(6)
C16 0.039(6) 0.025(5) 0.028(5) -0.002(4) -0.002(4) -0.005(4)
C17 0.040(6) 0.037(6) 0.023(5) -0.009(4) -0.002(4) -0.014(5)
C18 0.041(6) 0.023(5) 0.028(5) 0.003(4) -0.009(4) -0.006(4)
C19 0.031(5) 0.028(5) 0.015(4) -0.002(4) 0.002(4) -0.003(4)
C20 0.033(6) 0.029(5) 0.023(5) -0.002(4) -0.004(4) -0.002(4)
C21 0.040(6) 0.030(5) 0.035(6) 0.007(4) 0.007(5) 0.004(5)
C22 0.034(5) 0.030(5) 0.021(5) -0.002(4) 0.002(4) -0.007(4)
C23 0.040(6) 0.030(5) 0.032(5) 0.003(4) 0.007(5) 0.001(5)
C24 0.042(6) 0.033(6) 0.028(5) -0.010(4) -0.008(5) 0.001(5)
C25 0.039(6) 0.039(6) 0.029(6) -0.007(4) -0.008(5) 0.006(5)
C26 0.025(5) 0.029(5) 0.022(5) 0.002(4) 0.000(4) 0.000(4)
C27 0.046(6) 0.020(5) 0.025(5) 0.000(4) 0.005(4) -0.011(4)
C28 0.040(6) 0.032(5) 0.015(4) -0.003(4) -0.008(4) -0.001(5)
C29 0.037(6) 0.046(6) 0.031(6) 0.009(5) -0.001(5) -0.003(5)
C30 0.043(7) 0.058(8) 0.051(7) 0.006(6) -0.010(6) -0.002(6)
C31 0.066(8) 0.046(7) 0.031(6) 0.007(5) -0.007(6) 0.001(6)
C32 0.089(10) 0.061(8) 0.038(7) 0.027(6) -0.016(6) -0.030(8)
C33 0.058(8) 0.058(7) 0.035(6) 0.013(5) -0.016(5) -0.020(6)
C34 0.044(6) 0.033(6) 0.023(5) 0.001(4) 0.004(4) 0.014(5)
C35 0.055(7) 0.026(5) 0.038(6) -0.005(4) 0.003(5) 0.006(5)
C36 0.098(11) 0.027(6) 0.050(7) -0.007(5) 0.011(7) -0.003(7)
C37 0.092(11) 0.042(7) 0.047(7) -0.001(6) 0.021(7) 0.035(7)
C38 0.052(7) 0.046(6) 0.039(6) 0.005(5) 0.008(5) 0.021(6)
C39 0.047(7) 0.044(7) 0.032(6) -0.001(4) 0.008(5) 0.003(5)
O7 0.079(8) 0.106(9) 0.156(11) -0.019(8) 0.015(8) -0.009(7)
C40 0.195(18) 0.145(16) 0.178(17) 0.018(13) 0.073(15) 0.060(14)
C41 0.24(3) 0.084(15) 0.30(3) -0.008(18) 0.05(2) 0.025(17)

loop_
_atom_type_symbol
_atom_type_description
_atom_type_scat_dispersion_real
_atom_type_scat_dispersion_imag
_atom_type_scat_source
C C 0.0033 0.0016 'International Tables Vol C Tables 4.2.6.8 and 6.1.1.4'
H H 0 0 'International Tables Vol C Tables 4.2.6.8 and 6.1.1.4'
N N 0.0061 0.0033 'International Tables Vol C Tables 4.2.6.8 and 6.1.1.4'
O O 0.0106 0.006 'International Tables Vol C Tables 4.2.6.8 and 6.1.1.4'
Sm Sm -0.1638 3.4418 'International Tables Vol C Tables 4.2.6.8 and 6.1.1.4'
Tb Tb -0.1723 4.1537 'International Tables Vol C Tables 4.2.6.8 and 6.1.1.4'

loop_
_geom_angle_atom_site_label_1
_geom_angle_atom_site_label_2
_geom_angle_atom_site_label_3
_geom_angle
_geom_angle_site_symmetry_1
_geom_angle_site_symmetry_3
O4 Sm1 O2 109.5(3) 2 2
O4 Sm1 O3 79.9(2) 2 .
O2 Sm1 O3 80.5(2) 2 .
O4 Sm1 O1 79.6(2) 2 .
O2 Sm1 O1 75.4(2) 2 .
O3 Sm1 O1 140.8(3) . .
O4 Sm1 O5 89.5(3) 2 .
O2 Sm1 O5 150.8(2) 2 .
O3 Sm1 O5 81.5(3) . .
O1 Sm1 O5 131.2(2) . .
O4 Sm1 O6 81.6(3) 2 .
O2 Sm1 O6 148.5(2) 2 .
O3 Sm1 O6 131.0(2) . .
O1 Sm1 O6 78.0(2) . .
O5 Sm1 O6 53.4(2) . .
O4 Sm1 N2 145.5(2) 2 .
O2 Sm1 N2 85.0(2) 2 .
O3 Sm1 N2 134.2(2) . .
O1 Sm1 N2 74.0(2) . .
O5 Sm1 N2 91.4(3) . .
O6 Sm1 N2 71.6(2) . .
O4 Sm1 N1 152.9(2) 2 .
O2 Sm1 N1 71.7(2) 2 .
O3 Sm1 N1 73.5(2) . .
O1 Sm1 N1 125.2(2) . .
O5 Sm1 N1 81.3(2) . .
O6 Sm1 N1 111.9(2) . .
N2 Sm1 N1 60.7(2) . .
O4 Sm1 C11 85.5(3) 2 .
O2 Sm1 C11 164.5(3) 2 .
O3 Sm1 C11 106.7(3) . .
O1 Sm1 C11 104.6(2) . .
O5 Sm1 C11 26.7(2) . .
O6 Sm1 C11 26.7(2) . .
N2 Sm1 C11 80.2(3) . .
N1 Sm1 C11 96.7(2) . .
C1 O1 Sm1 129.9(6) . .
C1 O2 Tb1 158.2(6) . 2
C1 O2 Sm1 158.2(6) . 2
Tb1 O2 Sm1 0.00(3) 2 2
C6 O3 Sm1 122.8(6) . .
C6 O4 Tb1 164.1(7) . 2
C6 O4 Sm1 164.1(7) . 2
Tb1 O4 Sm1 0.00(4) 2 2
C11 O5 Sm1 93.9(6) . .
C11 O6 Sm1 92.8(6) . .
C16 N1 C27 117.3(8) . .
C16 N1 Sm1 122.0(6) . .
C27 N1 Sm1 118.9(5) . .
C25 N2 C26 116.8(8) . .
C25 N2 Sm1 118.8(6) . .
C26 N2 Sm1 123.3(6) . .
O1 C1 O2 123.1(8) . .
O1 C1 C2 119.4(8) . .
O2 C1 C2 117.5(9) . .
C4 C2 C5 110.7(9) . .
C4 C2 C1 112.1(8) . .
C5 C2 C1 109.2(8) . .
C4 C2 C3 110.2(9) . .
C5 C2 C3 109.3(9) . .
C1 C2 C3 105.2(7) . .
C2 C3 H3A 109.5 . .
C2 C3 H3B 109.5 . .
H3A C3 H3B 109.5 . .
C2 C3 H3C 109.5 . .
H3A C3 H3C 109.5 . .
H3B C3 H3C 109.5 . .
C2 C4 H4A 109.5 . .
C2 C4 H4B 109.5 . .
H4A C4 H4B 109.5 . .
C2 C4 H4C 109.5 . .
H4A C4 H4C 109.5 . .
H4B C4 H4C 109.5 . .
C2 C5 H5A 109.5 . .
C2 C5 H5B 109.5 . .
H5A C5 H5B 109.5 . .
C2 C5 H5C 109.5 . .
H5A C5 H5C 109.5 . .
H5B C5 H5C 109.5 . .
O3 C6 O4 125.7(10) . .
O3 C6 C7 119.9(10) . .
O4 C6 C7 114.3(11) . .
C8A C7 C9A 112(3) . .
C8A C7 C6 115(2) . .
C10B C7 C6 114(3) . .
C9A C7 C6 101.0(15) . .
C10B C7 C9B 111(2) . .
C6 C7 C9B 116.0(13) . .
C8A C7 C10A 114(3) . .
C9A C7 C10A 104(2) . .
C6 C7 C10A 110.3(17) . .
C10B C7 C8B 114.7(19) . .
C6 C7 C8B 101.0(11) . .
C9B C7 C8B 98.4(18) . .
C7 C8A H8AA 109.5 . .
C7 C8A H8AB 109.5 . .
H8AA C8A H8AB 109.5 . .
C7 C8A H8AC 109.5 . .
H8AA C8A H8AC 109.5 . .
H8AB C8A H8AC 109.5 . .
C7 C9A H9AA 109.5 . .
C7 C9A H9AB 109.5 . .
H9AA C9A H9AB 109.5 . .
C7 C9A H9AC 109.5 . .
H9AA C9A H9AC 109.5 . .
H9AB C9A H9AC 109.5 . .
C7 C10A H10A 109.5 . .
C7 C10A H10B 109.5 . .
H10A C10A H10B 109.5 . .
C7 C10A H10C 109.5 . .
H10A C10A H10C 109.5 . .
H10B C10A H10C 109.5 . .
C7 C8B H8BA 109.5 . .
C7 C8B H8BB 109.5 . .
H8BA C8B H8BB 109.5 . .
C7 C8B H8BC 109.5 . .
H8BA C8B H8BC 109.5 . .
H8BB C8B H8BC 109.5 . .
C7 C9B H9BA 109.5 . .
C7 C9B H9BB 109.5 . .
H9BA C9B H9BB 109.5 . .
C7 C9B H9BC 109.5 . .
H9BA C9B H9BC 109.5 . .
H9BB C9B H9BC 109.5 . .
C7 C10B H10D 109.5 . .
C7 C10B H10E 109.5 . .
H10D C10B H10E 109.5 . .
C7 C10B H10F 109.5 . .
H10D C10B H10F 109.5 . .
H10E C10B H10F 109.5 . .
O6 C11 O5 120.0(9) . .
O6 C11 C12 118.2(9) . .
O5 C11 C12 121.6(8) . .
O6 C11 Sm1 60.6(5) . .
O5 C11 Sm1 59.4(5) . .
C12 C11 Sm1 174.3(7) . .
C14 C12 C13 111.6(11) . .
C14 C12 C15 109.1(11) . .
C13 C12 C15 108.8(9) . .
C14 C12 C11 107.3(8) . .
C13 C12 C11 109.6(10) . .
C15 C12 C11 110.4(9) . .
C12 C13 H13A 109.5 . .
C12 C13 H13B 109.5 . .
H13A C13 H13B 109.5 . .
C12 C13 H13C 109.5 . .
H13A C13 H13C 109.5 . .
H13B C13 H13C 109.5 . .
C12 C14 H14A 109.5 . .
C12 C14 H14B 109.5 . .
H14A C14 H14B 109.5 . .
C12 C14 H14C 109.5 . .
H14A C14 H14C 109.5 . .
H14B C14 H14C 109.5 . .
C12 C15 H15A 109.5 . .
C12 C15 H15B 109.5 . .
H15A C15 H15B 109.5 . .
C12 C15 H15C 109.5 . .
H15A C15 H15C 109.5 . .
H15B C15 H15C 109.5 . .
N1 C16 C17 122.0(9) . .
N1 C16 H16A 119 . .
C17 C16 H16A 119 . .
C18 C17 C16 121.4(8) . .
C18 C17 H17A 119.3 . .
C16 C17 H17A 119.3 . .
C17 C18 C19 117.6(8) . .
C17 C18 C28 121.7(8) . .
C19 C18 C28 120.8(8) . .
C27 C19 C20 120.0(8) . .
C27 C19 C18 117.7(8) . .
C20 C19 C18 122.3(8) . .
C21 C20 C19 120.8(8) . .
C21 C20 H20A 119.6 . .
C19 C20 H20A 119.6 . .
C20 C21 C22 122.1(9) . .
C20 C21 H21A 118.9 . .
C22 C21 H21A 118.9 . .
C26 C22 C23 118.2(8) . .
C26 C22 C21 117.5(8) . .
C23 C22 C21 124.3(9) . .
C24 C23 C22 117.8(9) . .
C24 C23 C34 119.7(8) . .
C22 C23 C34 122.6(8) . .
C23 C24 C25 120.5(9) . .
C23 C24 H24A 119.8 . .
C25 C24 H24A 119.8 . .
N2 C25 C24 123.9(9) . .
N2 C25 H25A 118 . .
C24 C25 H25A 118 . .
N2 C26 C22 122.8(8) . .
N2 C26 C27 117.0(8) . .
C22 C26 C27 120.2(8) . .
N1 C27 C19 124.1(8) . .
N1 C27 C26 116.6(8) . .
C19 C27 C26 119.3(8) . .
C33 C28 C29 119.4(9) . .
C33 C28 C18 120.7(9) . .
C29 C28 C18 119.9(9) . .
C30 C29 C28 120.2(10) . .
C30 C29 H29A 119.9 . .
C28 C29 H29A 119.9 . .
C31 C30 C29 120.1(11) . .
C31 C30 H30A 120 . .
C29 C30 H30A 120 . .
C32 C31 C30 120.8(10) . .
C32 C31 H31A 119.6 . .
C30 C31 H31A 119.6 . .
C31 C32 C33 119.3(10) . .
C31 C32 H32A 120.3 . .
C33 C32 H32A 120.3 . .
C28 C33 C32 120.3(10) . .
C28 C33 H33A 119.9 . .
C32 C33 H33A 119.9 . .
C35 C34 C39 118.0(9) . .
C35 C34 C23 119.3(9) . .
C39 C34 C23 122.5(9) . .
C34 C35 C36 119.8(11) . .
C34 C35 H35A 120.1 . .
C36 C35 H35A 120.1 . .
C37 C36 C35 122.3(12) . .
C37 C36 H36A 118.8 . .
C35 C36 H36A 118.8 . .
C36 C37 C38 118.8(11) . .
C36 C37 H37A 120.6 . .
C38 C37 H37A 120.6 . .
C39 C38 C37 119.9(11) . .
C39 C38 H38A 120 . .
C37 C38 H38A 120 . .
C38 C39 C34 121.0(10) . .
C38 C39 H39A 119.5 . .
C34 C39 H39A 119.5 . .
C40 O7 H7A 116.3 . .
O7 C40 C41 106(2) . .
O7 C40 H40A 110.6 . .
C41 C40 H40A 110.6 . .
O7 C40 H40B 110.6 . .
C41 C40 H40B 110.6 . .
H40A C40 H40B 108.8 . .
C40 C41 H41A 109.5 . .
C40 C41 H41B 109.5 . .
H41A C41 H41B 109.5 . .
C40 C41 H41C 109.5 . .
H41A C41 H41C 109.5 . .
H41B C41 H41C 109.5 . .

loop_
_geom_bond_atom_site_label_1
_geom_bond_atom_site_label_2
_geom_bond_distance
_geom_bond_site_symmetry_2
Sm1 O4 2.265(7) 2
Sm1 O2 2.284(6) 2
Sm1 O3 2.402(7) .
Sm1 O1 2.411(6) .
Sm1 O5 2.436(7) .
Sm1 O6 2.461(7) .
Sm1 N2 2.591(8) .
Sm1 N1 2.715(7) .
Sm1 C11 2.823(10) .
O1 C1 1.255(11) .
O2 C1 1.270(10) .
O2 Tb1 2.284(6) 2
O2 Sm1 2.284(6) 2
O3 C6 1.217(13) .
O4 C6 1.278(12) .
O4 Tb1 2.265(7) 2
O4 Sm1 2.265(7) 2
O5 C11 1.271(11) .
O6 C11 1.268(11) .
N1 C16 1.336(11) .
N1 C27 1.365(12) .
N2 C25 1.334(11) .
N2 C26 1.370(10) .
C1 C2 1.524(12) .
C2 C4 1.504(14) .
C2 C5 1.519(14) .
C2 C3 1.552(13) .
C3 H3A 0.98 .
C3 H3B 0.98 .
C3 H3C 0.98 .
C4 H4A 0.98 .
C4 H4B 0.98 .
C4 H4C 0.98 .
C5 H5A 0.98 .
C5 H5B 0.98 .
C5 H5C 0.98 .
C6 C7 1.548(16) .
C7 C8A 1.31(5) .
C7 C10B 1.40(5) .
C7 C9A 1.53(3) .
C7 C9B 1.56(3) .
C7 C10A 1.61(4) .
C7 C8B 1.67(3) .
C8A H8AA 0.98 .
C8A H8AB 0.98 .
C8A H8AC 0.98 .
C9A H9AA 0.98 .
C9A H9AB 0.98 .
C9A H9AC 0.98 .
C10A H10A 0.98 .
C10A H10B 0.98 .
C10A H10C 0.98 .
C8B H8BA 0.98 .
C8B H8BB 0.98 .
C8B H8BC 0.98 .
C9B H9BA 0.98 .
C9B H9BB 0.98 .
C9B H9BC 0.98 .
C10B H10D 0.98 .
C10B H10E 0.98 .
C10B H10F 0.98 .
C11 C12 1.537(15) .
C12 C14 1.504(16) .
C12 C13 1.535(16) .
C12 C15 1.536(13) .
C13 H13A 0.98 .
C13 H13B 0.98 .
C13 H13C 0.98 .
C14 H14A 0.98 .
C14 H14B 0.98 .
C14 H14C 0.98 .
C15 H15A 0.98 .
C15 H15B 0.98 .
C15 H15C 0.98 .
C16 C17 1.412(12) .
C16 H16A 0.95 .
C17 C18 1.355(13) .
C17 H17A 0.95 .
C18 C19 1.439(12) .
C18 C28 1.490(12) .
C19 C27 1.388(12) .
C19 C20 1.424(12) .
C20 C21 1.350(12) .
C20 H20A 0.95 .
C21 C22 1.438(12) .
C21 H21A 0.95 .
C22 C26 1.415(12) .
C22 C23 1.417(12) .
C23 C24 1.374(13) .
C23 C34 1.481(13) .
C24 C25 1.388(13) .
C24 H24A 0.95 .
C25 H25A 0.95 .
C26 C27 1.450(12) .
C28 C33 1.364(14) .
C28 C29 1.389(13) .
C29 C30 1.387(13) .
C29 H29A 0.95 .
C30 C31 1.368(15) .
C30 H30A 0.95 .
C31 C32 1.359(16) .
C31 H31A 0.95 .
C32 C33 1.417(14) .
C32 H32A 0.95 .
C33 H33A 0.95 .
C34 C35 1.384(13) .
C34 C39 1.398(14) .
C35 C36 1.388(15) .
C35 H35A 0.95 .
C36 C37 1.342(18) .
C36 H36A 0.95 .
C37 C38 1.396(17) .
C37 H37A 0.95 .
C38 C39 1.376(14) .
C38 H38A 0.95 .
C39 H39A 0.95 .
O7 C40 1.46(2) .
O7 H7A 0.8999 .
C40 C41 1.60(3) .
C40 H40A 0.99 .
C40 H40B 0.99 .
C41 H41A 0.98 .
C41 H41B 0.98 .
C41 H41C 0.98 .

loop_
_geom_hbond_atom_site_label_D
_geom_hbond_atom_site_label_H
_geom_hbond_atom_site_label_A
_geom_hbond_distance_DH
_geom_hbond_distance_HA
_geom_hbond_distance_DA
_geom_hbond_angle_DHA
O7 H7A O5 0.9 2.14 3.036(14) 179.5
